data_7014576
loop_
_publ_author_name
'Lin, Chen-Huey'
'Chi, Yun'
'Chung, Min-Wen'
'Chen, Yi-Ju'
'Wang, Kang-Wei'
'Lee, Gene-Hsiang'
'Chou, Pi-Tai'
'Hung, Wen-Yi'
'Chiu, Hao-Chih'

_publ_section_title
;
 Heteroleptic Ir(III) complexes containing both azolate chromophoric
 chelate and diphenylphosphinoaryl cyclometalates; reactivities,
 electronic properties and applications.
;
_journal_issue 5
_journal_name_full 'Dalton transactions (Cambridge, England : 2003)'
_journal_page_first 1132
_journal_page_last 1143
_journal_paper_doi 10.1039/c0dt00966k
_journal_volume 40
_journal_year 2011
_chemical_formula_sum 'C30 H32 Cl2 Ir P S2'
_chemical_formula_weight 750.75
_chemical_name_systematic
;
?
;
_space_group_IT_number 19
_symmetry_cell_setting orthorhombic
_symmetry_space_group_name_Hall 'P 2ac 2ab'
_symmetry_space_group_name_H-M 'P 21 21 21'
_atom_sites_solution_hydrogens geom
_atom_sites_solution_primary direct
_atom_sites_solution_secondary difmap
_audit_creation_method SHELXL-97
_cell_angle_alpha 90.00
_cell_angle_beta 90.00
_cell_angle_gamma 90.00
_cell_formula_units_Z 4
_cell_length_a 9.4024(1)
_cell_length_b 15.6941(2)
_cell_length_c 18.7797(2)
_cell_measurement_reflns_used 13480
_cell_measurement_temperature 150(2)
_cell_measurement_theta_max 27.50
_cell_measurement_theta_min 1.69
_cell_volume 2771.17(5)
_computing_cell_refinement DENZO-SMN
_computing_data_collection 'NONIUS COLLECT'
_computing_data_reduction DENZO-SMN
_computing_molecular_graphics 'Bruker SHELXTL'
_computing_publication_material 'Bruker SHELXTL'
_computing_structure_refinement 'SHELXL-97 (Sheldrick, 1997)'
_computing_structure_solution 'SHELXS-97 (Sheldrick, 1990)'
_diffrn_ambient_temperature 150(2)
_diffrn_measured_fraction_theta_full 0.994
_diffrn_measured_fraction_theta_max 0.994
_diffrn_measurement_device_type 'NONIUS KappaCCD'
_diffrn_measurement_method '\w scans'
_diffrn_radiation_monochromator graphite
_diffrn_radiation_source 'fine-focus sealed tube'
_diffrn_radiation_type MoK\a
_diffrn_radiation_wavelength 0.71073
_diffrn_reflns_av_R_equivalents 0.0293
_diffrn_reflns_av_sigmaI/netI 0.0456
_diffrn_reflns_limit_h_max 12
_diffrn_reflns_limit_h_min -12
_diffrn_reflns_limit_k_max 20
_diffrn_reflns_limit_k_min -20
_diffrn_reflns_limit_l_max 24
_diffrn_reflns_limit_l_min -24
_diffrn_reflns_number 13480
_diffrn_reflns_theta_full 27.50
_diffrn_reflns_theta_max 27.50
_diffrn_reflns_theta_min 1.69
_exptl_absorpt_coefficient_mu 5.239
_exptl_absorpt_correction_T_max 0.441
_exptl_absorpt_correction_T_min 0.379
_exptl_absorpt_correction_type multi-scan
_exptl_crystal_colour light-yellow
_exptl_crystal_density_diffrn 1.799
_exptl_crystal_density_method 'not measured'
_exptl_crystal_description block
_exptl_crystal_F_000 1480
_exptl_crystal_size_max 0.22
_exptl_crystal_size_mid 0.18
_exptl_crystal_size_min 0.16
_refine_diff_density_max 1.117
_refine_diff_density_min -1.229
_refine_diff_density_rms 0.114
_refine_ls_abs_structure_details 'Flack H D (1983), Acta Cryst. A39, 876-881'
_refine_ls_abs_structure_Flack -0.016(4)
_refine_ls_extinction_method none
_refine_ls_goodness_of_fit_ref 1.002
_refine_ls_hydrogen_treatment constr
_refine_ls_matrix_type full
_refine_ls_number_parameters 325
_refine_ls_number_reflns 6254
_refine_ls_number_restraints 0
_refine_ls_restrained_S_all 1.002
_refine_ls_R_factor_all 0.0340
_refine_ls_R_factor_gt 0.0266
_refine_ls_shift/su_max 0.005
_refine_ls_shift/su_mean 0.000
_refine_ls_structure_factor_coef Fsqd
_refine_ls_weighting_details 'calc w=1/[\s^2^(Fo^2^)+(0.0193P)^2^+0.0000P] where P=(Fo^2^+2Fc^2^)/3'
_refine_ls_weighting_scheme calc
_refine_ls_wR_factor_gt 0.0461
_refine_ls_wR_factor_ref 0.0476
_reflns_number_gt 5553
_reflns_number_total 6254
_reflns_threshold_expression >2sigma(I)
_cod_data_source_file C0DT00966K.TXT
_cod_data_source_block complex_1
_cod_depositor_comments
;
The following automatic conversions were performed:
'_symmetry_cell_setting' value 'Orthorhombic' changed to 'orthorhombic'
according to '/home/saulius/struct/CIF-dictionaries/cif_core.dic'
dictionary named 'cif_core.dic' version 2.4.1 from 2010-06-29.

Automatic conversion script
Id: cif_fix_enum 1555 2011-01-17 13:19:09Z saulius 
;
_cod_original_sg_symbol_H-M P2(1)2(1)2(1)
_cod_database_code 7014576

loop_
_symmetry_equiv_pos_as_xyz
'x, y, z'
'-x+1/2, -y, z+1/2'
'-x, y+1/2, -z+1/2'
'x+1/2, -y+1/2, -z'

loop_
_atom_site_label
_atom_site_type_symbol
_atom_site_fract_x
_atom_site_fract_y
_atom_site_fract_z
_atom_site_U_iso_or_equiv
_atom_site_adp_type
_atom_site_occupancy
_atom_site_symmetry_multiplicity
_atom_site_calc_flag
_atom_site_refinement_flags
_atom_site_disorder_assembly
_atom_site_disorder_group
Ir Ir 0.295550(13) 0.495692(9) 0.870757(6) 0.01756(4) Uani 1 1 d . . .
Cl1 Cl 0.18512(11) 0.41341(6) 0.77241(5) 0.0264(2) Uani 1 1 d . . .
Cl2 Cl 0.18088(11) 0.39639(6) 0.95143(5) 0.0272(2) Uani 1 1 d . . .
S1 S 0.11011(10) 0.59572(6) 0.88085(5) 0.0228(2) Uani 1 1 d . . .
S2 S 0.49515(10) 0.40573(6) 0.87100(5) 0.0235(2) Uani 1 1 d . . .
P1 P 0.40718(11) 0.58755(6) 0.79783(5) 0.0176(2) Uani 1 1 d . . .
C1 C 0.3901(4) 0.5654(2) 0.95023(18) 0.0211(9) Uani 1 1 d . . .
C2 C 0.3698(4) 0.5506(2) 1.02270(17) 0.0223(9) Uani 1 1 d . . .
H2 H 0.3047 0.5077 1.0373 0.027 Uiso 1 1 calc R . .
C3 C 0.4441(4) 0.5979(2) 1.07516(19) 0.0266(9) Uani 1 1 d . . .
H3 H 0.4297 0.5851 1.1241 0.032 Uiso 1 1 calc R . .
C4 C 0.5351(4) 0.6612(2) 1.05692(19) 0.0259(9) Uani 1 1 d . . .
H4 H 0.5835 0.6922 1.0929 0.031 Uiso 1 1 calc R . .
C5 C 0.5581(4) 0.6811(2) 0.9844(2) 0.0218(9) Uani 1 1 d . . .
C6 C 0.4850(4) 0.6336(2) 0.93139(18) 0.0174(8) Uani 1 1 d . . .
C7 C 0.5024(4) 0.6564(2) 0.85874(18) 0.0192(8) Uani 1 1 d . . .
C8 C 0.5859(4) 0.7258(2) 0.84035(19) 0.0253(9) Uani 1 1 d . . .
H8 H 0.5917 0.7433 0.7920 0.030 Uiso 1 1 calc R . .
C9 C 0.6615(4) 0.7702(2) 0.8925(2) 0.0298(10) Uani 1 1 d . . .
H9 H 0.7209 0.8166 0.8793 0.036 Uiso 1 1 calc R . .
C10 C 0.6503(5) 0.7471(3) 0.9625(2) 0.0289(10) Uani 1 1 d . . .
H10 H 0.7059 0.7761 0.9971 0.035 Uiso 1 1 calc R . .
C11 C 0.5337(4) 0.5464(2) 0.73217(18) 0.0205(9) Uani 1 1 d . . .
C12 C 0.5046(5) 0.4708(2) 0.69688(19) 0.0295(10) Uani 1 1 d . . .
H12 H 0.4223 0.4389 0.7093 0.035 Uiso 1 1 calc R . .
C13 C 0.5938(5) 0.4411(2) 0.6436(2) 0.0335(10) Uani 1 1 d . . .
H13 H 0.5720 0.3892 0.6199 0.040 Uiso 1 1 calc R . .
C14 C 0.7136(4) 0.4859(3) 0.62477(19) 0.0318(10) Uani 1 1 d . . .
H14 H 0.7740 0.4657 0.5879 0.038 Uiso 1 1 calc R . .
C15 C 0.7452(4) 0.5610(3) 0.6602(2) 0.0371(12) Uani 1 1 d . . .
H15 H 0.8282 0.5922 0.6478 0.045 Uiso 1 1 calc R . .
C16 C 0.6568(4) 0.5909(2) 0.71340(19) 0.0271(9) Uani 1 1 d . . .
H16 H 0.6800 0.6423 0.7375 0.032 Uiso 1 1 calc R . .
C17 C 0.2917(4) 0.6564(2) 0.74491(17) 0.0198(8) Uani 1 1 d . . .
C18 C 0.2374(4) 0.6269(3) 0.68037(19) 0.0252(10) Uani 1 1 d . . .
H18 H 0.2689 0.5740 0.6615 0.030 Uiso 1 1 calc R . .
C19 C 0.1383(4) 0.6745(3) 0.6440(2) 0.0314(10) Uani 1 1 d . . .
H19 H 0.1021 0.6542 0.6000 0.038 Uiso 1 1 calc R . .
C20 C 0.0905(5) 0.7515(3) 0.6707(2) 0.0322(11) Uani 1 1 d . . .
H20 H 0.0206 0.7833 0.6456 0.039 Uiso 1 1 calc R . .
C21 C 0.1452(5) 0.7819(3) 0.7342(2) 0.0311(10) Uani 1 1 d . . .
H21 H 0.1142 0.8352 0.7525 0.037 Uiso 1 1 calc R . .
C22 C 0.2452(4) 0.7344(3) 0.7711(2) 0.0244(10) Uani 1 1 d . . .
H22 H 0.2824 0.7554 0.8147 0.029 Uiso 1 1 calc R . .
C23 C -0.0326(4) 0.5718(3) 0.8195(2) 0.0317(10) Uani 1 1 d . . .
H23A H -0.0926 0.6226 0.8113 0.038 Uiso 1 1 calc R . .
H23B H 0.0056 0.5518 0.7733 0.038 Uiso 1 1 calc R . .
C24 C -0.1169(4) 0.5019(3) 0.8558(2) 0.0422(10) Uani 1 1 d . . .
H24A H -0.2125 0.4973 0.8340 0.051 Uiso 1 1 calc R . .
H24B H -0.0678 0.4465 0.8500 0.051 Uiso 1 1 calc R . .
C25 C -0.1305(5) 0.5232(3) 0.9338(2) 0.0407(12) Uani 1 1 d . . .
H25A H -0.1388 0.4700 0.9618 0.049 Uiso 1 1 calc R . .
H25B H -0.2175 0.5574 0.9417 0.049 Uiso 1 1 calc R . .
C26 C -0.0018(5) 0.5729(3) 0.95848(19) 0.0282(10) Uani 1 1 d . . .
H26A H 0.0524 0.5393 0.9938 0.034 Uiso 1 1 calc R . .
H26B H -0.0322 0.6268 0.9812 0.034 Uiso 1 1 calc R . .
C27 C 0.4460(5) 0.2933(2) 0.8580(2) 0.0358(11) Uani 1 1 d . . .
H27A H 0.3443 0.2887 0.8450 0.043 Uiso 1 1 calc R . .
H27B H 0.5037 0.2679 0.8194 0.043 Uiso 1 1 calc R . .
C28 C 0.4740(5) 0.2474(2) 0.9280(2) 0.0363(11) Uani 1 1 d . . .
H28A H 0.5023 0.1876 0.9190 0.044 Uiso 1 1 calc R . .
H28B H 0.3872 0.2473 0.9579 0.044 Uiso 1 1 calc R . .
C29 C 0.5936(5) 0.2951(2) 0.9657(2) 0.0303(10) Uani 1 1 d . . .
H29A H 0.6031 0.2757 1.0156 0.036 Uiso 1 1 calc R . .
H29B H 0.6853 0.2862 0.9409 0.036 Uiso 1 1 calc R . .
C30 C 0.5499(4) 0.3875(2) 0.96275(19) 0.0274(10) Uani 1 1 d . . .
H30A H 0.6307 0.4250 0.9755 0.033 Uiso 1 1 calc R . .
H30B H 0.4703 0.3987 0.9959 0.033 Uiso 1 1 calc R . .

loop_
_atom_site_aniso_label
_atom_site_aniso_U_11
_atom_site_aniso_U_22
_atom_site_aniso_U_33
_atom_site_aniso_U_23
_atom_site_aniso_U_13
_atom_site_aniso_U_12
Ir 0.01761(7) 0.01688(7) 0.01820(7) 0.00054(8) 0.00044(6) -0.00173(9)
Cl1 0.0261(6) 0.0261(5) 0.0271(5) -0.0042(4) -0.0024(5) -0.0069(5)
Cl2 0.0281(6) 0.0226(5) 0.0308(5) 0.0059(4) 0.0050(5) -0.0039(5)
S1 0.0195(5) 0.0229(5) 0.0259(5) 0.0013(4) 0.0021(5) 0.0008(4)
S2 0.0234(5) 0.0231(5) 0.0240(5) 0.0041(5) 0.0030(5) 0.0040(4)
P1 0.0178(5) 0.0174(5) 0.0177(5) 0.0002(4) -0.0004(4) 0.0002(4)
C1 0.022(2) 0.022(2) 0.0201(19) -0.0035(16) 0.0014(18) 0.0130(19)
C2 0.023(2) 0.019(2) 0.024(2) 0.0023(16) 0.0026(18) 0.0031(18)
C3 0.032(2) 0.030(2) 0.0185(19) -0.0017(18) -0.0007(18) 0.012(2)
C4 0.025(2) 0.030(2) 0.022(2) -0.0099(17) -0.0093(19) 0.011(2)
C5 0.019(2) 0.021(2) 0.026(2) -0.0030(17) -0.0008(18) 0.0052(18)
C6 0.017(2) 0.014(2) 0.0210(19) 0.0006(16) -0.0025(18) -0.0003(17)
C7 0.021(2) 0.0158(19) 0.021(2) -0.0005(16) -0.0035(18) 0.0000(16)
C8 0.027(2) 0.025(2) 0.024(2) 0.0007(17) -0.0018(19) -0.0001(19)
C9 0.028(2) 0.022(2) 0.039(2) -0.0015(19) -0.003(2) -0.0088(18)
C10 0.026(2) 0.028(2) 0.033(2) -0.0111(19) -0.011(2) 0.004(2)
C11 0.026(2) 0.018(2) 0.0178(19) 0.0000(16) -0.0022(18) 0.0016(18)
C12 0.032(2) 0.026(2) 0.031(2) -0.0010(18) 0.007(2) -0.0009(19)
C13 0.041(3) 0.028(2) 0.031(2) -0.0063(19) 0.003(2) 0.004(2)
C14 0.027(2) 0.039(3) 0.030(2) 0.000(2) 0.009(2) 0.011(2)
C15 0.024(3) 0.050(3) 0.037(3) 0.003(2) 0.009(2) -0.0013(19)
C16 0.022(2) 0.027(2) 0.032(2) 0.0010(18) -0.0011(19) -0.0041(18)
C17 0.0182(19) 0.019(2) 0.0223(19) 0.0028(15) 0.0034(19) -0.0042(19)
C18 0.027(2) 0.024(2) 0.025(2) 0.0001(17) -0.0051(18) 0.0018(17)
C19 0.035(3) 0.032(2) 0.028(2) -0.0020(19) -0.006(2) 0.000(2)
C20 0.028(2) 0.037(3) 0.032(2) 0.012(2) -0.009(2) 0.005(2)
C21 0.030(3) 0.031(2) 0.031(2) -0.0003(19) -0.001(2) 0.006(2)
C22 0.024(2) 0.025(2) 0.024(2) 0.0020(17) 0.0023(17) -0.0001(16)
C23 0.026(2) 0.036(3) 0.033(2) 0.0045(19) -0.003(2) 0.004(2)
C24 0.025(2) 0.048(3) 0.053(2) 0.001(3) -0.0077(19) -0.020(3)
C25 0.034(3) 0.047(3) 0.041(2) -0.001(2) 0.008(2) -0.005(2)
C26 0.029(2) 0.029(2) 0.027(2) -0.0024(18) 0.008(2) 0.000(2)
C27 0.047(3) 0.022(2) 0.038(2) -0.009(2) -0.005(2) 0.008(2)
C28 0.045(3) 0.023(2) 0.041(2) 0.007(2) 0.001(2) 0.005(2)
C29 0.035(3) 0.027(2) 0.029(2) 0.0030(18) 0.002(2) 0.011(2)
C30 0.029(2) 0.027(2) 0.026(2) -0.0010(18) -0.0058(19) -0.001(2)

loop_
_atom_type_symbol
_atom_type_description
_atom_type_scat_dispersion_real
_atom_type_scat_dispersion_imag
_atom_type_scat_source
C C 0.0033 0.0016 'International Tables Vol C Tables 4.2.6.8 and 6.1.1.4'
H H 0.0000 0.0000 'International Tables Vol C Tables 4.2.6.8 and 6.1.1.4'
P P 0.1023 0.0942 'International Tables Vol C Tables 4.2.6.8 and 6.1.1.4'
S S 0.1246 0.1234 'International Tables Vol C Tables 4.2.6.8 and 6.1.1.4'
Cl Cl 0.1484 0.1585 'International Tables Vol C Tables 4.2.6.8 and 6.1.1.4'
Ir Ir -1.4442 7.9887 'International Tables Vol C Tables 4.2.6.8 and 6.1.1.4'

loop_
_geom_angle_atom_site_label_1
_geom_angle_atom_site_label_2
_geom_angle_atom_site_label_3
_geom_angle
_geom_angle_site_symmetry_1
_geom_angle_site_symmetry_3
_geom_angle_publ_flag
C1 Ir P1 84.20(11) . . ?
C1 Ir S2 88.45(10) . . ?
P1 Ir S2 90.78(4) . . ?
C1 Ir S1 84.65(10) . . ?
P1 Ir S1 88.12(3) . . ?
S2 Ir S1 173.09(3) . . ?
C1 Ir Cl2 94.63(11) . . ?
P1 Ir Cl2 178.44(4) . . ?
S2 Ir Cl2 88.15(3) . . ?
S1 Ir Cl2 92.81(3) . . ?
C1 Ir Cl1 178.52(11) . . ?
P1 Ir Cl1 94.34(3) . . ?
S2 Ir Cl1 91.32(3) . . ?
S1 Ir Cl1 95.57(3) . . ?
Cl2 Ir Cl1 86.82(3) . . ?
C23 S1 C26 92.30(19) . . ?
C23 S1 Ir 111.09(14) . . ?
C26 S1 Ir 111.04(14) . . ?
C30 S2 C27 92.62(18) . . ?
C30 S2 Ir 108.80(13) . . ?
C27 S2 Ir 112.05(15) . . ?
C7 P1 C17 106.57(16) . . ?
C7 P1 C11 108.36(18) . . ?
C17 P1 C11 103.21(16) . . ?
C7 P1 Ir 103.21(12) . . ?
C17 P1 Ir 115.67(13) . . ?
C11 P1 Ir 119.14(12) . . ?
C2 C1 C6 116.7(3) . . ?
C2 C1 Ir 124.2(3) . . ?
C6 C1 Ir 119.1(3) . . ?
C1 C2 C3 121.6(4) . . ?
C4 C3 C2 121.3(3) . . ?
C3 C4 C5 120.2(4) . . ?
C10 C5 C4 122.5(4) . . ?
C10 C5 C6 118.5(3) . . ?
C4 C5 C6 119.0(4) . . ?
C7 C6 C5 119.1(3) . . ?
C7 C6 C1 119.7(3) . . ?
C5 C6 C1 121.2(3) . . ?
C8 C7 C6 120.1(3) . . ?
C8 C7 P1 126.3(3) . . ?
C6 C7 P1 113.6(3) . . ?
C7 C8 C9 120.4(3) . . ?
C10 C9 C8 120.2(4) . . ?
C9 C10 C5 121.5(4) . . ?
C12 C11 C16 118.1(4) . . ?
C12 C11 P1 119.7(3) . . ?
C16 C11 P1 122.1(3) . . ?
C11 C12 C13 120.9(4) . . ?
C14 C13 C12 120.7(4) . . ?
C13 C14 C15 119.2(4) . . ?
C16 C15 C14 120.5(4) . . ?
C15 C16 C11 120.7(4) . . ?
C22 C17 C18 119.0(3) . . ?
C22 C17 P1 121.0(3) . . ?
C18 C17 P1 119.7(3) . . ?
C19 C18 C17 119.9(4) . . ?
C18 C19 C20 121.0(4) . . ?
C19 C20 C21 119.5(4) . . ?
C20 C21 C22 119.8(4) . . ?
C21 C22 C17 120.7(4) . . ?
C24 C23 S1 104.6(3) . . ?
C25 C24 C23 108.7(4) . . ?
C24 C25 C26 110.1(3) . . ?
C25 C26 S1 108.4(3) . . ?
C28 C27 S2 107.2(3) . . ?
C27 C28 C29 107.2(3) . . ?
C30 C29 C28 104.7(3) . . ?
C29 C30 S2 105.2(3) . . ?

loop_
_geom_bond_atom_site_label_1
_geom_bond_atom_site_label_2
_geom_bond_distance
_geom_bond_site_symmetry_2
_geom_bond_publ_flag
Ir C1 2.053(4) . ?
Ir P1 2.2485(10) . ?
Ir S2 2.3485(9) . ?
Ir S1 2.3538(9) . ?
Ir Cl2 2.4263(9) . ?
Ir Cl1 2.4813(9) . ?
S1 C23 1.808(4) . ?
S1 C26 1.833(4) . ?
S2 C30 1.821(4) . ?
S2 C27 1.840(4) . ?
P1 C7 1.810(4) . ?
P1 C17 1.825(4) . ?
P1 C11 1.831(4) . ?
C1 C2 1.394(5) . ?
C1 C6 1.438(5) . ?
C2 C3 1.418(5) . ?
C3 C4 1.354(5) . ?
C4 C5 1.413(5) . ?
C5 C10 1.412(5) . ?
C5 C6 1.422(5) . ?
C6 C7 1.420(5) . ?
C7 C8 1.387(5) . ?
C8 C9 1.396(5) . ?
C9 C10 1.367(5) . ?
C11 C12 1.386(5) . ?
C11 C16 1.398(5) . ?
C12 C13 1.386(5) . ?
C13 C14 1.374(5) . ?
C14 C15 1.386(6) . ?
C15 C16 1.381(5) . ?
C17 C22 1.391(5) . ?
C17 C18 1.394(5) . ?
C18 C19 1.376(5) . ?
C19 C20 1.382(5) . ?
C20 C21 1.384(5) . ?
C21 C22 1.386(5) . ?
C23 C24 1.516(5) . ?
C24 C25 1.508(5) . ?
C25 C26 1.512(6) . ?
C27 C28 1.522(5) . ?
C28 C29 1.524(6) . ?
C29 C30 1.509(5) . ?
